data_7113999
loop_
_publ_author_name
'Lu, Jack Y.'
'Babb, Amy M.'

_publ_section_title
;
 An extremely stable open-framework metal--organic polymer with expandable
 structure and selective adsorption capabilityElectronic supplementary
 information (ESI) available: Figs. S1 and S2: views of propanol inclusion
 structure. See http://www.rsc.org/suppdata/cc/b2/b200213b/
;
_journal_issue 13
_journal_name_full 'Chemical Communications'
_journal_page_first 1340
_journal_paper_doi 10.1039/b200213b
_journal_year 2002
_chemical_formula_moiety 'C12 H8 N2 O4 Cu, C2 H6 O'
_chemical_formula_sum 'C14 H14 Cu N2 O5'
_chemical_formula_weight 353.81
_chemical_name_systematic
; 
? 
;
_space_group_IT_number 9
_symmetry_cell_setting monoclinic
_symmetry_space_group_name_Hall 'C -2yc'
_symmetry_space_group_name_H-M 'C 1 c 1'
_atom_sites_solution_hydrogens geom
_atom_sites_solution_primary direct
_atom_sites_solution_secondary difmap
_audit_creation_method SHELXL-97
_cell_angle_alpha 90.00
_cell_angle_beta 100.021(1)
_cell_angle_gamma 90.00
_cell_formula_units_Z 4
_cell_length_a 5.1186(3)
_cell_length_b 24.6268(13)
_cell_length_c 11.3254(6)
_cell_measurement_reflns_used 3234
_cell_measurement_temperature 223(2)
_cell_measurement_theta_max 25.00
_cell_measurement_theta_min 2.46
_cell_volume 1405.84(13)
_computing_cell_refinement 'Bruker SAINT software (Bruker, 1999)'
_computing_data_collection 'Siemens SMART software (Siemens, 1996)'
_computing_data_reduction 'Bruker SAINT software (Bruker, 1999)'
_computing_structure_refinement 'SHELXL-97 (Sheldrick, 1997)'
_computing_structure_solution 'SHELXS-97 (Sheldrick, 1997)'
_diffrn_ambient_temperature 223(2)
_diffrn_detector_area_resol_mean 1K
_diffrn_measured_fraction_theta_full 0.999
_diffrn_measured_fraction_theta_max 0.999
_diffrn_measurement_device_type 'Siemens SMART CCD'
_diffrn_measurement_method CCD
_diffrn_radiation_monochromator graphite
_diffrn_radiation_source 'fine-focus sealed tube'
_diffrn_radiation_type MoK\a
_diffrn_radiation_wavelength 0.71073
_diffrn_reflns_av_R_equivalents 0.0190
_diffrn_reflns_av_sigmaI/netI 0.0132
_diffrn_reflns_limit_h_max 5
_diffrn_reflns_limit_h_min -6
_diffrn_reflns_limit_k_max 28
_diffrn_reflns_limit_k_min 0
_diffrn_reflns_limit_l_max 8
_diffrn_reflns_limit_l_min -13
_diffrn_reflns_number 3672
_diffrn_reflns_theta_full 25.00
_diffrn_reflns_theta_max 25.00
_diffrn_reflns_theta_min 2.46
_diffrn_standards_decay_% 0.0
_exptl_absorpt_coefficient_mu 1.580
_exptl_absorpt_correction_T_max 0.9491
_exptl_absorpt_correction_T_min 0.7221
_exptl_absorpt_correction_type empirical
_exptl_crystal_colour Blue
_exptl_crystal_density_diffrn 1.672
_exptl_crystal_density_method 'not measured'
_exptl_crystal_description 'Prismatic block'
_exptl_crystal_F_000 724
_exptl_crystal_size_max 0.25
_exptl_crystal_size_mid 0.20
_exptl_crystal_size_min 0.18
_refine_diff_density_max 0.259
_refine_diff_density_min -0.256
_refine_diff_density_rms 0.046
_refine_ls_abs_structure_details 'Flack H D (1983), Acta Cryst. A39, 876-881'
_refine_ls_abs_structure_Flack 0.001(11)
_refine_ls_extinction_method none
_refine_ls_goodness_of_fit_ref 1.061
_refine_ls_hydrogen_treatment mixed
_refine_ls_matrix_type full
_refine_ls_number_parameters 203
_refine_ls_number_reflns 1949
_refine_ls_number_restraints 2
_refine_ls_restrained_S_all 1.060
_refine_ls_R_factor_all 0.0213
_refine_ls_R_factor_gt 0.0201
_refine_ls_shift/su_max 0.035
_refine_ls_shift/su_mean 0.003
_refine_ls_structure_factor_coef Fsqd
_refine_ls_weighting_details 'calc w=1/[\s^2^(Fo^2^)+(0.0359P)^2^+1.1416P] where P=(Fo^2^+2Fc^2^)/3'
_refine_ls_weighting_scheme calc
_refine_ls_wR_factor_gt 0.0530
_refine_ls_wR_factor_ref 0.0540
_reflns_number_gt 1868
_reflns_number_total 1988
_reflns_threshold_expression >4sigma(I)
_cod_data_source_file b200213b.txt
_cod_data_source_block Spiral_complex_4
_cod_depositor_comments
;
The following automatic conversions were performed:

'_symmetry_cell_setting' value 'Monoclinic' changed to 'monoclinic'
according to
/usr/data/users/saulius/automatic-downloads/retrospective/RSC/lib/dictionaries/cif_core.dic
dictionary named 'cif_core.dic' version 2.4.2 from
2011-04-26.

'_exptl_absorpt_correction_type' value 'Empirical'
changed to 'empirical' according to
/usr/data/users/saulius/automatic-downloads/retrospective/RSC/lib/dictionaries/cif_core.dic
dictionary named 'cif_core.dic' version 2.4.2 from 2011-04-26.

Automatic conversion script
Id: cif_fix_values 2281 2013-09-26 08:29:07Z andrius 
;
_cod_original_sg_symbol_H-M Cc
_cod_original_formula_sum 'C14 H14 N2 O5 Cu'
_cod_database_code 7113999

loop_
_symmetry_equiv_pos_as_xyz
'x, y, z'
'x, -y, z+1/2'
'x+1/2, y+1/2, z'
'x+1/2, -y+1/2, z+1/2'

loop_
_atom_site_label
_atom_site_type_symbol
_atom_site_fract_x
_atom_site_fract_y
_atom_site_fract_z
_atom_site_U_iso_or_equiv
_atom_site_adp_type
_atom_site_occupancy
_atom_site_symmetry_multiplicity
_atom_site_calc_flag
_atom_site_refinement_flags
_atom_site_disorder_assembly
_atom_site_disorder_group
Cu Cu 0.05733(4) 0.112972(9) 0.78349(3) 0.01473(10) Uani 1 1 d . . .
O1 O 0.3689(5) 0.32825(11) 1.1831(2) 0.0206(6) Uani 1 1 d . . .
O2 O 0.6840(5) 0.33995(9) 1.0723(3) 0.0402(6) Uani 1 1 d . . .
O3 O -0.7038(4) -0.05916(8) 0.3739(2) 0.0199(5) Uani 1 1 d . . .
O4 O -0.3099(4) -0.09977(8) 0.3763(2) 0.0213(4) Uani 1 1 d . . .
N1 N 0.2059(5) 0.17377(12) 0.8935(3) 0.0184(7) Uani 1 1 d . . .
N2 N -0.1041(5) 0.05543(11) 0.6661(2) 0.0176(6) Uani 1 1 d . . .
C1 C 0.0989(7) 0.18937(14) 0.9868(3) 0.0241(8) Uani 1 1 d . . .
H1 H -0.0411 0.1686 1.0070 0.029 Uiso 1 1 calc R . .
C2 C 0.1829(7) 0.23468(13) 1.0559(4) 0.0231(8) Uani 1 1 d . . .
H2 H 0.1034 0.2439 1.1220 0.028 Uiso 1 1 calc R . .
C3 C 0.3858(6) 0.26599(13) 1.0259(3) 0.0196(7) Uani 1 1 d . . .
C4 C 0.4981(5) 0.25008(11) 0.9279(3) 0.0223(6) Uani 1 1 d . . .
H4 H 0.6371 0.2704 0.9056 0.027 Uiso 1 1 calc R . .
C5 C 0.4051(5) 0.20433(11) 0.8635(3) 0.0213(6) Uani 1 1 d . . .
H5 H 0.4817 0.1941 0.7972 0.026 Uiso 1 1 calc R . .
C6 C 0.4898(6) 0.31583(13) 1.0981(3) 0.0210(8) Uani 1 1 d . . .
C7 C -0.3418(6) 0.06380(10) 0.5981(3) 0.0206(6) Uani 1 1 d . . .
H7 H -0.4313 0.0964 0.6078 0.025 Uiso 1 1 calc R . .
C8 C -0.4620(6) 0.02665(11) 0.5141(3) 0.0222(6) Uani 1 1 d . . .
H8 H -0.6308 0.0338 0.4692 0.027 Uiso 1 1 calc R . .
C9 C -0.3305(5) -0.02149(11) 0.4966(3) 0.0176(6) Uani 1 1 d . . .
C10 C -0.0827(5) -0.02991(11) 0.5663(3) 0.0220(6) Uani 1 1 d . . .
H10 H 0.0132 -0.0617 0.5565 0.026 Uiso 1 1 calc R . .
C11 C 0.0220(5) 0.00834(11) 0.6497(3) 0.0216(6) Uani 1 1 d . . .
H11 H 0.1882 0.0015 0.6975 0.026 Uiso 1 1 calc R . .
C12 C -0.4529(5) -0.06395(10) 0.4084(3) 0.0169(6) Uani 1 1 d . . .
O5 O 0.7388(8) 0.37413(18) 0.8382(5) 0.0600(15) Uani 0.686(6) 1 d PG A -1
H5A H 0.7118 0.3624 0.9151 0.090 Uiso 0.686(6) 1 d PG A -1
C13 C 0.9914(17) 0.3531(5) 0.8147(9) 0.0555(18) Uani 0.686(6) 1 d PG A -1
H13A H 0.9698 0.3161 0.7879 0.067 Uiso 0.686(6) 1 d PG A -1
H13B H 1.1205 0.3538 0.8871 0.067 Uiso 0.686(6) 1 d PG A -1
C14 C 1.086(3) 0.3871(5) 0.7206(16) 0.080(3) Uani 0.686(6) 1 d PG A -1
H14A H 1.2522 0.3731 0.7054 0.119 Uiso 0.686(6) 1 d PG A -1
H14B H 0.9573 0.3859 0.6480 0.119 Uiso 0.686(6) 1 d PG A -1
H14C H 1.1093 0.4239 0.7481 0.119 Uiso 0.686(6) 1 d PG A -1
O5' O 0.272(2) 0.3508(4) 0.6937(10) 0.062 Uiso 0.314(6) 1 d PG A -2
H5' H 0.4370 0.3604 0.7411 0.093 Uiso 0.314(6) 1 d PG A -2
C13' C 0.060(6) 0.3829(10) 0.731(3) 0.065 Uiso 0.314(6) 1 d PG A -2
H13C H -0.0854 0.3862 0.6656 0.078 Uiso 0.314(6) 1 d PG A -2
H13D H 0.1248 0.4187 0.7537 0.078 Uiso 0.314(6) 1 d PG A -2
C14' C -0.031(6) 0.3558(16) 0.835(3) 0.072 Uiso 0.314(6) 1 d PG A -2
H14D H -0.1703 0.3771 0.8596 0.108 Uiso 0.314(6) 1 d PG A -2
H14E H -0.0974 0.3202 0.8120 0.108 Uiso 0.314(6) 1 d PG A -2
H14F H 0.1144 0.3529 0.9008 0.108 Uiso 0.314(6) 1 d PG A -2

loop_
_atom_site_aniso_label
_atom_site_aniso_U_11
_atom_site_aniso_U_22
_atom_site_aniso_U_33
_atom_site_aniso_U_23
_atom_site_aniso_U_13
_atom_site_aniso_U_12
Cu 0.01740(15) 0.00963(13) 0.01504(16) 0.00005(18) -0.00312(10) 0.00021(17)
O1 0.0252(13) 0.0160(11) 0.0194(14) -0.0038(10) 0.0003(10) -0.0002(9)
O2 0.0351(13) 0.0331(12) 0.0554(18) -0.0226(12) 0.0163(12) -0.0180(11)
O3 0.0204(11) 0.0134(10) 0.0224(13) -0.0020(9) -0.0059(10) 0.0005(8)
O4 0.0205(9) 0.0174(9) 0.0262(12) -0.0044(8) 0.0044(9) 0.0009(8)
N1 0.0205(14) 0.0126(13) 0.0206(17) -0.0019(12) -0.0009(12) -0.0003(11)
N2 0.0184(13) 0.0137(12) 0.0197(15) -0.0022(10) 0.0005(11) -0.0001(10)
C1 0.0238(17) 0.0229(17) 0.026(2) -0.0036(14) 0.0063(15) -0.0030(13)
C2 0.0249(17) 0.0179(16) 0.026(2) -0.0087(14) 0.0044(14) -0.0024(13)
C3 0.0200(16) 0.0166(16) 0.0203(18) -0.0024(14) -0.0021(13) 0.0037(11)
C4 0.0206(14) 0.0153(13) 0.0307(19) -0.0023(12) 0.0038(12) -0.0026(10)
C5 0.0221(14) 0.0182(13) 0.0233(16) -0.0022(11) 0.0027(12) -0.0004(11)
C6 0.0188(16) 0.0107(14) 0.030(2) -0.0052(13) -0.0064(15) 0.0011(12)
C7 0.0191(13) 0.0118(12) 0.0289(18) -0.0029(12) -0.0014(13) 0.0034(10)
C8 0.0180(14) 0.0214(14) 0.0243(17) -0.0034(13) -0.0048(12) 0.0030(11)
C9 0.0178(14) 0.0147(12) 0.0196(16) -0.0030(11) 0.0014(12) -0.0017(10)
C10 0.0182(14) 0.0170(13) 0.0288(17) -0.0044(12) -0.0017(12) 0.0044(10)
C11 0.0164(13) 0.0207(13) 0.0247(16) -0.0036(12) -0.0048(12) 0.0023(10)
C12 0.0171(14) 0.0169(13) 0.0158(14) 0.0040(11) 0.0004(12) -0.0024(10)
O5 0.048(3) 0.050(2) 0.082(4) 0.007(2) 0.014(2) -0.0020(19)
C13 0.077(6) 0.057(4) 0.033(5) 0.008(4) 0.010(3) -0.009(3)
C14 0.078(6) 0.095(7) 0.067(7) 0.027(5) 0.015(5) -0.016(5)

loop_
_atom_type_symbol
_atom_type_description
_atom_type_scat_dispersion_real
_atom_type_scat_dispersion_imag
_atom_type_scat_source
C C 0.0033 0.0016 'International Tables Vol C Tables 4.2.6.8 and 6.1.1.4'
H H 0.0000 0.0000 'International Tables Vol C Tables 4.2.6.8 and 6.1.1.4'
N N 0.0061 0.0033 'International Tables Vol C Tables 4.2.6.8 and 6.1.1.4'
O O 0.0106 0.0060 'International Tables Vol C Tables 4.2.6.8 and 6.1.1.4'
Cu Cu 0.3201 1.2651 'International Tables Vol C Tables 4.2.6.8 and 6.1.1.4'

loop_
_geom_angle_atom_site_label_1
_geom_angle_atom_site_label_2
_geom_angle_atom_site_label_3
_geom_angle
_geom_angle_site_symmetry_1
_geom_angle_site_symmetry_3
O3 Cu O1 170.63(11) 2_655 4_454
O3 Cu N1 92.60(11) 2_655 .
O1 Cu N1 84.57(8) 4_454 .
O3 Cu N2 90.92(8) 2_655 .
O1 Cu N2 91.87(12) 4_454 .
N1 Cu N2 176.44(12) . .
O3 Cu O4 98.54(9) 2_655 2
O1 Cu O4 90.59(9) 4_454 2
N1 Cu O4 94.13(10) . 2
N2 Cu O4 85.93(9) . 2
C6 O1 Cu 111.0(2) . 4
C12 O3 Cu 126.61(18) . 2_454
C12 O4 Cu 142.63(18) . 2_554
C1 N1 C5 118.1(3) . .
C1 N1 Cu 123.0(2) . .
C5 N1 Cu 118.5(2) . .
C7 N2 C11 117.4(3) . .
C7 N2 Cu 119.9(2) . .
C11 N2 Cu 122.7(2) . .
N1 C1 C2 123.4(3) . .
C3 C2 C1 118.8(3) . .
C2 C3 C4 118.1(3) . .
C2 C3 C6 121.7(3) . .
C4 C3 C6 120.2(3) . .
C5 C4 C3 119.9(3) . .
N1 C5 C4 121.7(3) . .
O2 C6 O1 125.6(3) . .
O2 C6 C3 118.8(3) . .
O1 C6 C3 115.6(3) . .
N2 C7 C8 123.0(3) . .
C7 C8 C9 119.4(3) . .
C10 C9 C8 117.6(3) . .
C10 C9 C12 120.5(2) . .
C8 C9 C12 122.0(2) . .
C11 C10 C9 119.8(3) . .
N2 C11 C10 122.8(3) . .
O4 C12 O3 126.0(3) . .
O4 C12 C9 119.3(2) . .
O3 C12 C9 114.7(2) . .
O5 C13 C14 109.7 . .
O5' C13' C14' 109.7 . .

loop_
_geom_bond_atom_site_label_1
_geom_bond_atom_site_label_2
_geom_bond_distance
_geom_bond_site_symmetry_2
Cu O3 1.966(2) 2_655
Cu O1 1.984(3) 4_454
Cu N1 2.011(3) .
Cu N2 2.019(3) .
Cu O4 2.330(2) 2
O1 C6 1.269(4) .
O1 Cu 1.984(3) 4
O2 C6 1.236(4) .
O3 C12 1.281(3) .
O3 Cu 1.966(2) 2_454
O4 C12 1.240(3) .
O4 Cu 2.330(2) 2_554
N1 C1 1.328(5) .
N1 C5 1.357(4) .
N2 C7 1.338(4) .
N2 C11 1.356(4) .
C1 C2 1.388(5) .
C2 C3 1.383(4) .
C3 C4 1.392(5) .
C3 C6 1.519(5) .
C4 C5 1.381(4) .
C7 C8 1.385(4) .
C8 C9 1.394(4) .
C9 C10 1.388(4) .
C9 C12 1.506(4) .
C10 C11 1.375(4) .
O5 C13 1.4599 .
C13 C14 1.5000 .
O5' C13' 1.4599 .
C13' C14' 1.5002 .

loop_
_geom_hbond_atom_site_label_D
_geom_hbond_atom_site_label_H
_geom_hbond_atom_site_label_A
_geom_hbond_distance_DH
_geom_hbond_distance_HA
_geom_hbond_distance_DA
_geom_hbond_angle_DHA
O5 H5A O2 0.95 1.89 2.841(6) 175.9
O5' H5' O5 0.95 1.77 2.714(12) 175.1

loop_
_geom_torsion_atom_site_label_1
_geom_torsion_atom_site_label_2
_geom_torsion_atom_site_label_3
_geom_torsion_atom_site_label_4
_geom_torsion
_geom_torsion_site_symmetry_1
O3 Cu N1 C1 -94.2(3) 2_655
O1 Cu N1 C1 94.8(3) 4_454
N2 Cu N1 C1 95(2) .
O4 Cu N1 C1 4.6(3) 2
O3 Cu N1 C5 93.7(2) 2_655
O1 Cu N1 C5 -77.4(2) 4_454
N2 Cu N1 C5 -77(2) .
O4 Cu N1 C5 -167.6(2) 2
O3 Cu N2 C7 160.4(3) 2_655
O1 Cu N2 C7 -28.6(3) 4_454
N1 Cu N2 C7 -29(2) .
O4 Cu N2 C7 61.9(2) 2
O3 Cu N2 C11 -21.7(3) 2_655
O1 Cu N2 C11 149.4(2) 4_454
N1 Cu N2 C11 149(2) .
O4 Cu N2 C11 -120.2(3) 2
C5 N1 C1 C2 -1.0(5) .
Cu N1 C1 C2 -173.2(3) .
N1 C1 C2 C3 1.0(5) .
C1 C2 C3 C4 -0.7(4) .
C1 C2 C3 C6 -179.4(4) .
C2 C3 C4 C5 0.4(4) .
C6 C3 C4 C5 179.1(3) .
C1 N1 C5 C4 0.7(5) .
Cu N1 C5 C4 173.2(2) .
C3 C4 C5 N1 -0.4(4) .
Cu O1 C6 O2 -6.7(4) 4
Cu O1 C6 C3 171.7(2) 4
C2 C3 C6 O2 174.8(3) .
C4 C3 C6 O2 -3.9(5) .
C2 C3 C6 O1 -3.7(4) .
C4 C3 C6 O1 177.6(3) .
C11 N2 C7 C8 0.6(5) .
Cu N2 C7 C8 178.6(3) .
N2 C7 C8 C9 -1.2(5) .
C7 C8 C9 C10 0.5(5) .
C7 C8 C9 C12 178.8(3) .
C8 C9 C10 C11 0.8(5) .
C12 C9 C10 C11 -177.5(3) .
C7 N2 C11 C10 0.8(5) .
Cu N2 C11 C10 -177.2(2) .
C9 C10 C11 N2 -1.5(5) .
Cu O4 C12 O3 121.0(3) 2_554
Cu O4 C12 C9 -59.6(4) 2_554
Cu O3 C12 O4 11.2(4) 2_454
Cu O3 C12 C9 -168.31(19) 2_454
C10 C9 C12 O4 -17.7(4) .
C8 C9 C12 O4 164.0(3) .
C10 C9 C12 O3 161.8(3) .
C8 C9 C12 O3 -16.5(5) .
